data_4122784
loop_
_publ_author_name
'Timpa, Samuel D.'
'Pell, Christopher J.'
'Ozerov, Oleg V.'

_publ_section_title
;
 A Well-Defined (POCOP)Rh Catalyst for the Coupling of Aryl Halides with
 Thiols.
;
_journal_issue 42
_journal_name_full 'Journal of the American Chemical Society'
_journal_page_first 14772
_journal_page_last 14779
_journal_paper_doi 10.1021/ja505576g
_journal_volume 136
_journal_year 2014
_chemical_formula_moiety 'C24 H36 Na O2 P2 Rh S'
_chemical_formula_sum 'C24 H36 Na O2 P2 Rh S'
_chemical_formula_weight 576.46
_chemical_name_common (POCOP)Rh(Na)(SPh)
_chemical_name_systematic
; 
 ? 
;
_space_group_IT_number 14
_symmetry_cell_setting monoclinic
_symmetry_space_group_name_Hall '-P 2yn'
_symmetry_space_group_name_H-M 'P 1 21/n 1'
_atom_sites_solution_hydrogens geom
_atom_sites_solution_primary direct
_atom_sites_solution_secondary difmap
_audit_creation_method SHELXL-97
_cell_angle_alpha 90.00
_cell_angle_beta 105.16
_cell_angle_gamma 90.00
_cell_formula_units_Z 4
_cell_length_a 11.750(3)
_cell_length_b 10.503(2)
_cell_length_c 22.465(5)
_cell_measurement_temperature 110(2)
_cell_volume 2675.9(10)
_computing_cell_refinement 'Bruker SMART'
_computing_data_collection 'Bruker SMART'
_computing_data_reduction 'Bruker SAINT'
_computing_molecular_graphics 'Bruker SHELXTL'
_computing_publication_material 'Bruker SHELXTL'
_computing_structure_refinement 'SHELXL-97 (Sheldrick, 2008)'
_computing_structure_solution 'SHELXS-97 (Sheldrick, 2008)'
_diffrn_ambient_temperature 110(2)
_diffrn_measured_fraction_theta_full 0.997
_diffrn_measured_fraction_theta_max 0.997
_diffrn_measurement_device_type 'CCD area detector'
_diffrn_measurement_method 'phi and omega scans'
_diffrn_radiation_monochromator graphite
_diffrn_radiation_source 'fine-focus sealed tube'
_diffrn_radiation_type MoK\a
_diffrn_radiation_wavelength 0.71073
_diffrn_reflns_av_R_equivalents 0.0762
_diffrn_reflns_av_sigmaI/netI 0.0542
_diffrn_reflns_limit_h_max 14
_diffrn_reflns_limit_h_min -14
_diffrn_reflns_limit_k_max 12
_diffrn_reflns_limit_k_min -12
_diffrn_reflns_limit_l_max 27
_diffrn_reflns_limit_l_min -27
_diffrn_reflns_number 24979
_diffrn_reflns_theta_full 25.47
_diffrn_reflns_theta_max 25.47
_diffrn_reflns_theta_min 1.88
_exptl_absorpt_coefficient_mu 0.869
_exptl_absorpt_correction_T_max 0.9579
_exptl_absorpt_correction_T_min 0.8593
_exptl_absorpt_correction_type multi-scan
_exptl_absorpt_process_details SADABS
_exptl_crystal_colour red
_exptl_crystal_density_diffrn 1.431
_exptl_crystal_density_method 'not measured'
_exptl_crystal_description block
_exptl_crystal_F_000 1192
_exptl_crystal_size_max 0.18
_exptl_crystal_size_mid 0.16
_exptl_crystal_size_min 0.05
_refine_diff_density_max 0.536
_refine_diff_density_min -0.304
_refine_diff_density_rms 0.080
_refine_ls_extinction_method none
_refine_ls_goodness_of_fit_ref 0.962
_refine_ls_hydrogen_treatment mixed
_refine_ls_matrix_type full
_refine_ls_number_parameters 288
_refine_ls_number_reflns 4934
_refine_ls_number_restraints 0
_refine_ls_restrained_S_all 0.962
_refine_ls_R_factor_all 0.0365
_refine_ls_R_factor_gt 0.0291
_refine_ls_shift/su_max 0.002
_refine_ls_shift/su_mean 0.000
_refine_ls_structure_factor_coef Fsqd
_refine_ls_weighting_details 'calc w=1/[\s^2^(Fo^2^)+(0.0182P)^2^+0.0000P] where P=(Fo^2^+2Fc^2^)/3'
_refine_ls_weighting_scheme calc
_refine_ls_wR_factor_gt 0.0591
_refine_ls_wR_factor_ref 0.0612
_reflns_number_gt 4100
_reflns_number_total 4934
_reflns_threshold_expression >2sigma(I)
_cod_data_source_file ja505576g_si_002.cif
_cod_data_source_block 22
_cod_depositor_comments
;
The following automatic conversions were performed:

'_symmetry_cell_setting' value 'Monoclinic' changed to 'monoclinic'
according to
/usr/data/users/saulius/automatic-downloads/rss-feeds/ACS/lib/dictionaries/cif_core.dic
dictionary named 'cif_core.dic' version 2.4.2 from 2011-04-26.

Automatic conversion script
Id: cif_fix_values 2827 2014-09-09 07:05:25Z andrius 

 Adding full bibliography for 4122784--4122787.cif.
;
_cod_original_cell_volume 2675.8(11)
_cod_original_sg_symbol_H-M 'P 21/n'
_cod_database_code 4122784

loop_
_symmetry_equiv_pos_as_xyz
'x, y, z'
'-x+1/2, y+1/2, -z+1/2'
'-x, -y, -z'
'x-1/2, -y-1/2, z-1/2'

loop_
_atom_site_label
_atom_site_type_symbol
_atom_site_fract_x
_atom_site_fract_y
_atom_site_fract_z
_atom_site_U_iso_or_equiv
_atom_site_adp_type
_atom_site_occupancy
_atom_site_symmetry_multiplicity
_atom_site_calc_flag
_atom_site_refinement_flags
Rh1 Rh 0.532005(18) 0.231633(18) 0.235784(9) 0.01491(7) Uani 1 1 d .
P2 P 0.51096(6) 0.13875(6) 0.32252(3) 0.01778(17) Uani 1 1 d .
P1 P 0.50316(6) 0.24865(6) 0.13349(3) 0.01836(16) Uani 1 1 d .
S1 S 0.56260(6) 0.45224(6) 0.25989(3) 0.02423(17) Uani 1 1 d .
O2 O 0.52537(16) -0.01827(16) 0.31368(8) 0.0222(4) Uani 1 1 d .
C7 C 0.5178(2) 0.0471(2) 0.21069(12) 0.0172(6) Uani 1 1 d .
O1 O 0.49928(16) 0.10093(16) 0.10535(8) 0.0230(4) Uani 1 1 d .
C16 C 0.3612(2) 0.1451(3) 0.33362(13) 0.0267(7) Uani 1 1 d .
H16 H 0.3576 0.0830 0.3668 0.032 Uiso 1 1 calc R
C18 C 0.3353(3) 0.2775(3) 0.35521(17) 0.0501(10) Uani 1 1 d .
H18A H 0.3415 0.3408 0.3242 0.075 Uiso 1 1 calc R
H18B H 0.3923 0.2974 0.3944 0.075 Uiso 1 1 calc R
H18C H 0.2553 0.2790 0.3609 0.075 Uiso 1 1 calc R
C17 C 0.2700(2) 0.1048(3) 0.27503(13) 0.0390(8) Uani 1 1 d .
H17A H 0.1916 0.1032 0.2827 0.059 Uiso 1 1 calc R
H17B H 0.2895 0.0196 0.2628 0.059 Uiso 1 1 calc R
H17C H 0.2702 0.1655 0.2419 0.059 Uiso 1 1 calc R
C12 C 0.5193(2) -0.0522(2) 0.25299(12) 0.0185(6) Uani 1 1 d .
C8 C 0.5047(2) 0.0072(2) 0.14990(12) 0.0201(6) Uani 1 1 d .
C22 C 0.6070(2) 0.3230(3) 0.09501(12) 0.0213(6) Uani 1 1 d .
H22 H 0.5995 0.4173 0.0989 0.026 Uiso 1 1 calc R
C23 C 0.5830(3) 0.2931(3) 0.02619(13) 0.0364(8) Uani 1 1 d .
H23A H 0.6434 0.3336 0.0097 0.055 Uiso 1 1 calc R
H23B H 0.5051 0.3257 0.0044 0.055 Uiso 1 1 calc R
H23C H 0.5852 0.2007 0.0204 0.055 Uiso 1 1 calc R
C24 C 0.7332(2) 0.2875(3) 0.12935(13) 0.0251(7) Uani 1 1 d .
H24A H 0.7426 0.1948 0.1287 0.038 Uiso 1 1 calc R
H24B H 0.7495 0.3169 0.1722 0.038 Uiso 1 1 calc R
H24C H 0.7884 0.3280 0.1092 0.038 Uiso 1 1 calc R
C19 C 0.3589(2) 0.3093(3) 0.08910(13) 0.0248(7) Uani 1 1 d .
H19 H 0.3486 0.2882 0.0446 0.030 Uiso 1 1 calc R
C20 C 0.3548(2) 0.4545(3) 0.09558(13) 0.0331(8) Uani 1 1 d .
H20A H 0.2743 0.4847 0.0774 0.050 Uiso 1 1 calc R
H20B H 0.4085 0.4939 0.0742 0.050 Uiso 1 1 calc R
H20C H 0.3790 0.4776 0.1394 0.050 Uiso 1 1 calc R
C21 C 0.2585(3) 0.2459(3) 0.11073(16) 0.0468(10) Uani 1 1 d .
H21A H 0.2636 0.2715 0.1533 0.070 Uiso 1 1 calc R
H21B H 0.2656 0.1532 0.1087 0.070 Uiso 1 1 calc R
H21C H 0.1824 0.2728 0.0840 0.070 Uiso 1 1 calc R
C9 C 0.4961(2) -0.1192(2) 0.13161(13) 0.0229(6) Uani 1 1 d .
H9 H 0.4870 -0.1414 0.0896 0.027 Uiso 1 1 calc R
C10 C 0.5011(2) -0.2129(3) 0.17601(13) 0.0249(7) Uani 1 1 d .
H10 H 0.4970 -0.3001 0.1644 0.030 Uiso 1 1 calc R
C11 C 0.5121(2) -0.1803(3) 0.23715(13) 0.0230(7) Uani 1 1 d .
H11 H 0.5145 -0.2441 0.2674 0.028 Uiso 1 1 calc R
C13 C 0.6083(2) 0.1544(3) 0.40104(12) 0.0221(6) Uani 1 1 d .
H13 H 0.6030 0.2445 0.4143 0.027 Uiso 1 1 calc R
C14 C 0.7356(2) 0.1313(3) 0.39859(13) 0.0300(7) Uani 1 1 d .
H14A H 0.7887 0.1424 0.4399 0.045 Uiso 1 1 calc R
H14B H 0.7565 0.1922 0.3701 0.045 Uiso 1 1 calc R
H14C H 0.7432 0.0444 0.3842 0.045 Uiso 1 1 calc R
C15 C 0.5751(3) 0.0681(3) 0.44940(13) 0.0390(8) Uani 1 1 d .
H15A H 0.5724 -0.0208 0.4358 0.058 Uiso 1 1 calc R
H15B H 0.4975 0.0930 0.4541 0.058 Uiso 1 1 calc R
H15C H 0.6341 0.0772 0.4890 0.058 Uiso 1 1 calc R
C1 C 0.6023(2) 0.4819(2) 0.34117(12) 0.0215(6) Uani 1 1 d .
C2 C 0.7133(2) 0.4485(2) 0.37823(13) 0.0243(7) Uani 1 1 d .
H2 H 0.7686 0.4086 0.3601 0.029 Uiso 1 1 calc R
C3 C 0.7441(3) 0.4728(3) 0.44120(14) 0.0333(8) Uani 1 1 d .
H3 H 0.8198 0.4487 0.4657 0.040 Uiso 1 1 calc R
C4 C 0.6653(3) 0.5316(3) 0.46834(14) 0.0404(9) Uani 1 1 d .
H4 H 0.6859 0.5470 0.5115 0.048 Uiso 1 1 calc R
C5 C 0.5561(3) 0.5679(3) 0.43194(14) 0.0394(8) Uani 1 1 d .
H5 H 0.5024 0.6105 0.4502 0.047 Uiso 1 1 calc R
C6 C 0.5239(3) 0.5431(3) 0.36936(13) 0.0298(7) Uani 1 1 d .
H6 H 0.4480 0.5677 0.3452 0.036 Uiso 1 1 calc R
Na1 Na 0.76254(10) 0.12015(12) 0.24846(6) 0.0404(3) Uani 1 1 d .

loop_
_atom_site_aniso_label
_atom_site_aniso_U_11
_atom_site_aniso_U_22
_atom_site_aniso_U_33
_atom_site_aniso_U_23
_atom_site_aniso_U_13
_atom_site_aniso_U_12
Rh1 0.01653(12) 0.01319(12) 0.01376(12) 0.00067(9) 0.00172(9) -0.00081(9)
P2 0.0189(4) 0.0175(4) 0.0159(4) 0.0009(3) 0.0028(3) -0.0024(3)
P1 0.0212(4) 0.0167(4) 0.0155(4) 0.0012(3) 0.0018(3) -0.0023(3)
S1 0.0351(4) 0.0154(4) 0.0217(4) 0.0005(3) 0.0065(3) -0.0028(3)
O2 0.0308(11) 0.0157(10) 0.0186(11) 0.0029(8) 0.0037(9) -0.0023(8)
C7 0.0138(14) 0.0141(14) 0.0223(15) 0.0000(12) 0.0023(12) -0.0015(11)
O1 0.0357(12) 0.0171(10) 0.0160(10) -0.0015(8) 0.0066(9) -0.0058(9)
C16 0.0234(16) 0.0309(17) 0.0267(17) 0.0033(13) 0.0080(14) -0.0042(13)
C18 0.032(2) 0.052(2) 0.072(3) -0.018(2) 0.0243(19) -0.0009(17)
C17 0.0211(17) 0.058(2) 0.036(2) 0.0045(17) 0.0035(15) -0.0093(15)
C12 0.0161(14) 0.0203(15) 0.0167(15) -0.0015(11) 0.0004(12) -0.0017(11)
C8 0.0165(15) 0.0202(15) 0.0225(16) 0.0003(12) 0.0031(12) -0.0064(12)
C22 0.0243(16) 0.0164(15) 0.0220(16) 0.0024(12) 0.0043(13) -0.0014(12)
C23 0.0373(19) 0.050(2) 0.0236(17) 0.0084(15) 0.0117(15) -0.0020(16)
C24 0.0262(16) 0.0218(16) 0.0281(17) 0.0011(13) 0.0088(13) -0.0001(13)
C19 0.0207(16) 0.0332(17) 0.0168(15) 0.0042(13) -0.0018(12) -0.0026(13)
C20 0.0260(17) 0.0372(19) 0.0318(19) 0.0017(15) 0.0000(14) 0.0096(14)
C21 0.0222(17) 0.063(3) 0.049(2) 0.0197(18) -0.0021(16) -0.0057(16)
C9 0.0230(16) 0.0219(16) 0.0231(16) -0.0067(13) 0.0049(13) -0.0039(12)
C10 0.0229(16) 0.0150(15) 0.0346(18) -0.0047(13) 0.0035(14) -0.0039(12)
C11 0.0210(16) 0.0186(15) 0.0274(17) 0.0051(13) 0.0028(13) -0.0043(12)
C13 0.0268(16) 0.0221(16) 0.0160(15) -0.0003(12) 0.0031(13) -0.0054(12)
C14 0.0290(17) 0.0251(17) 0.0277(17) -0.0002(13) -0.0069(14) -0.0019(13)
C15 0.050(2) 0.045(2) 0.0181(17) 0.0089(14) 0.0015(15) -0.0136(17)
C1 0.0264(16) 0.0139(14) 0.0234(16) 0.0004(12) 0.0052(13) -0.0068(12)
C2 0.0257(16) 0.0163(15) 0.0302(18) 0.0009(13) 0.0058(14) -0.0043(12)
C3 0.0368(19) 0.0230(17) 0.0321(19) 0.0047(14) -0.0053(15) -0.0090(14)
C4 0.059(2) 0.039(2) 0.0220(18) -0.0066(15) 0.0082(17) -0.0131(17)
C5 0.046(2) 0.047(2) 0.0300(19) -0.0065(16) 0.0184(17) -0.0022(17)
C6 0.0289(17) 0.0306(18) 0.0301(18) -0.0014(14) 0.0079(15) -0.0019(14)
Na1 0.0314(7) 0.0524(8) 0.0375(8) 0.0067(6) 0.0091(6) 0.0169(6)

loop_
_atom_type_symbol
_atom_type_description
_atom_type_scat_dispersion_real
_atom_type_scat_dispersion_imag
_atom_type_scat_source
C C 0.0033 0.0016 'International Tables Vol C Tables 4.2.6.8 and 6.1.1.4'
H H 0.0000 0.0000 'International Tables Vol C Tables 4.2.6.8 and 6.1.1.4'
O O 0.0106 0.0060 'International Tables Vol C Tables 4.2.6.8 and 6.1.1.4'
Na Na 0.0362 0.0249 'International Tables Vol C Tables 4.2.6.8 and 6.1.1.4'
P P 0.1023 0.0942 'International Tables Vol C Tables 4.2.6.8 and 6.1.1.4'
S S 0.1246 0.1234 'International Tables Vol C Tables 4.2.6.8 and 6.1.1.4'
Rh Rh -1.1178 0.9187 'International Tables Vol C Tables 4.2.6.8 and 6.1.1.4'

loop_
_geom_angle_atom_site_label_1
_geom_angle_atom_site_label_2
_geom_angle_atom_site_label_3
_geom_angle
_geom_angle_site_symmetry_1
_geom_angle_site_symmetry_3
C7 Rh1 P1 79.07(8) . .
C7 Rh1 P2 78.77(8) . .
P1 Rh1 P2 154.35(3) . .
C7 Rh1 S1 174.45(7) . .
P1 Rh1 S1 97.40(3) . .
P2 Rh1 S1 105.59(3) . .
C7 Rh1 Na1 69.21(7) . .
P1 Rh1 Na1 91.14(3) . .
P2 Rh1 Na1 92.95(3) . .
S1 Rh1 Na1 106.79(3) . .
O2 P2 C13 98.31(11) . .
O2 P2 C16 100.47(11) . .
C13 P2 C16 104.09(13) . .
O2 P2 Rh1 106.66(7) . .
C13 P2 Rh1 127.55(9) . .
C16 P2 Rh1 115.26(9) . .
O1 P1 C19 100.73(11) . .
O1 P1 C22 99.90(11) . .
C19 P1 C22 103.18(12) . .
O1 P1 Rh1 107.20(7) . .
C19 P1 Rh1 117.00(9) . .
C22 P1 Rh1 125.01(9) . .
C1 S1 Rh1 112.60(9) . .
C1 S1 Na1 87.59(9) . 2_655
Rh1 S1 Na1 132.70(4) . 2_655
C12 O2 P2 112.78(15) . .
C8 C7 C12 114.6(2) . .
C8 C7 Rh1 122.84(19) . .
C12 C7 Rh1 122.6(2) . .
C8 C7 Na1 102.36(17) . .
C12 C7 Na1 99.39(16) . .
Rh1 C7 Na1 70.00(7) . .
C8 O1 P1 113.11(16) . .
C17 C16 C18 111.9(3) . .
C17 C16 P2 110.7(2) . .
C18 C16 P2 110.65(19) . .
C17 C16 H16 107.8 . .
C18 C16 H16 107.8 . .
P2 C16 H16 107.8 . .
C16 C18 H18A 109.5 . .
C16 C18 H18B 109.5 . .
H18A C18 H18B 109.5 . .
C16 C18 H18C 109.5 . .
H18A C18 H18C 109.5 . .
H18B C18 H18C 109.5 . .
C16 C17 H17A 109.5 . .
C16 C17 H17B 109.5 . .
H17A C17 H17B 109.5 . .
C16 C17 H17C 109.5 . .
H17A C17 H17C 109.5 . .
H17B C17 H17C 109.5 . .
C11 C12 O2 118.9(2) . .
C11 C12 C7 123.8(2) . .
O2 C12 C7 117.3(2) . .
C9 C8 O1 118.5(2) . .
C9 C8 C7 123.9(2) . .
O1 C8 C7 117.5(2) . .
C24 C22 C23 111.0(2) . .
C24 C22 P1 109.50(18) . .
C23 C22 P1 114.67(19) . .
C24 C22 H22 107.1 . .
C23 C22 H22 107.1 . .
P1 C22 H22 107.1 . .
C22 C23 H23A 109.5 . .
C22 C23 H23B 109.5 . .
H23A C23 H23B 109.5 . .
C22 C23 H23C 109.5 . .
H23A C23 H23C 109.5 . .
H23B C23 H23C 109.5 . .
C22 C24 H24A 109.5 . .
C22 C24 H24B 109.5 . .
H24A C24 H24B 109.5 . .
C22 C24 H24C 109.5 . .
H24A C24 H24C 109.5 . .
H24B C24 H24C 109.5 . .
C20 C19 C21 110.8(2) . .
C20 C19 P1 109.86(18) . .
C21 C19 P1 110.63(19) . .
C20 C19 H19 108.5 . .
C21 C19 H19 108.5 . .
P1 C19 H19 108.5 . .
C19 C20 H20A 109.5 . .
C19 C20 H20B 109.5 . .
H20A C20 H20B 109.5 . .
C19 C20 H20C 109.5 . .
H20A C20 H20C 109.5 . .
H20B C20 H20C 109.5 . .
C19 C21 H21A 109.5 . .
C19 C21 H21B 109.5 . .
H21A C21 H21B 109.5 . .
C19 C21 H21C 109.5 . .
H21A C21 H21C 109.5 . .
H21B C21 H21C 109.5 . .
C8 C9 C10 118.6(3) . .
C8 C9 H9 120.7 . .
C10 C9 H9 120.7 . .
C11 C10 C9 120.7(3) . .
C11 C10 H10 119.7 . .
C9 C10 H10 119.7 . .
C12 C11 C10 118.4(2) . .
C12 C11 H11 120.8 . .
C10 C11 H11 120.8 . .
C14 C13 C15 111.2(2) . .
C14 C13 P2 108.65(19) . .
C15 C13 P2 114.46(19) . .
C14 C13 H13 107.4 . .
C15 C13 H13 107.4 . .
P2 C13 H13 107.4 . .
C13 C14 H14A 109.5 . .
C13 C14 H14B 109.5 . .
H14A C14 H14B 109.5 . .
C13 C14 H14C 109.5 . .
H14A C14 H14C 109.5 . .
H14B C14 H14C 109.5 . .
C13 C15 H15A 109.5 . .
C13 C15 H15B 109.5 . .
H15A C15 H15B 109.5 . .
C13 C15 H15C 109.5 . .
H15A C15 H15C 109.5 . .
H15B C15 H15C 109.5 . .
C2 C1 C6 117.9(3) . .
C2 C1 S1 121.2(2) . .
C6 C1 S1 120.9(2) . .
C3 C2 C1 121.0(3) . .
C3 C2 H2 119.5 . .
C1 C2 H2 119.5 . .
C4 C3 C2 120.4(3) . .
C4 C3 H3 119.8 . .
C2 C3 H3 119.8 . .
C3 C4 C5 119.2(3) . .
C3 C4 H4 120.4 . .
C5 C4 H4 120.4 . .
C6 C5 C4 121.0(3) . .
C6 C5 H5 119.5 . .
C4 C5 H5 119.5 . .
C5 C6 C1 120.5(3) . .
C5 C6 H6 119.7 . .
C1 C6 H6 119.7 . .
S1 Na1 C7 120.99(7) 2_645 .
S1 Na1 Rh1 161.54(5) 2_645 .
C7 Na1 Rh1 40.78(5) . .

loop_
_geom_bond_atom_site_label_1
_geom_bond_atom_site_label_2
_geom_bond_distance
_geom_bond_site_symmetry_2
Rh1 C7 2.013(3) .
Rh1 P1 2.2406(9) .
Rh1 P2 2.2498(8) .
Rh1 S1 2.3852(9) .
Rh1 Na1 2.8958(13) .
P2 O2 1.6750(18) .
P2 C13 1.842(3) .
P2 C16 1.842(3) .
P1 O1 1.6715(18) .
P1 C19 1.841(3) .
P1 C22 1.843(3) .
S1 C1 1.790(3) .
S1 Na1 2.7510(14) 2_655
O2 C12 1.393(3) .
C7 C8 1.398(4) .
C7 C12 1.408(4) .
C7 Na1 2.881(3) .
O1 C8 1.393(3) .
C16 C17 1.524(4) .
C16 C18 1.529(4) .
C16 H16 1.0000 .
C18 H18A 0.9800 .
C18 H18B 0.9800 .
C18 H18C 0.9800 .
C17 H17A 0.9800 .
C17 H17B 0.9800 .
C17 H17C 0.9800 .
C12 C11 1.389(4) .
C8 C9 1.385(4) .
C22 C24 1.528(4) .
C22 C23 1.530(4) .
C22 H22 1.0000 .
C23 H23A 0.9800 .
C23 H23B 0.9800 .
C23 H23C 0.9800 .
C24 H24A 0.9800 .
C24 H24B 0.9800 .
C24 H24C 0.9800 .
C19 C20 1.533(4) .
C19 C21 1.539(4) .
C19 H19 1.0000 .
C20 H20A 0.9800 .
C20 H20B 0.9800 .
C20 H20C 0.9800 .
C21 H21A 0.9800 .
C21 H21B 0.9800 .
C21 H21C 0.9800 .
C9 C10 1.392(4) .
C9 H9 0.9500 .
C10 C11 1.388(4) .
C10 H10 0.9500 .
C11 H11 0.9500 .
C13 C14 1.530(4) .
C13 C15 1.542(3) .
C13 H13 1.0000 .
C14 H14A 0.9800 .
C14 H14B 0.9800 .
C14 H14C 0.9800 .
C15 H15A 0.9800 .
C15 H15B 0.9800 .
C15 H15C 0.9800 .
C1 C2 1.396(4) .
C1 C6 1.403(4) .
C2 C3 1.389(4) .
C2 H2 0.9500 .
C3 C4 1.380(4) .
C3 H3 0.9500 .
C4 C5 1.383(4) .
C4 H4 0.9500 .
C5 C6 1.382(4) .
C5 H5 0.9500 .
C6 H6 0.9500 .
Na1 S1 2.7510(14) 2_645

loop_
_geom_torsion_atom_site_label_1
_geom_torsion_atom_site_label_2
_geom_torsion_atom_site_label_3
_geom_torsion_atom_site_label_4
_geom_torsion
_geom_torsion_site_symmetry_1
_geom_torsion_site_symmetry_4
C7 Rh1 P2 O2 11.21(10) . .
P1 Rh1 P2 O2 41.88(10) . .
S1 Rh1 P2 O2 -165.26(7) . .
Na1 Rh1 P2 O2 -56.92(7) . .
C7 Rh1 P2 C13 126.06(14) . .
P1 Rh1 P2 C13 156.74(12) . .
S1 Rh1 P2 C13 -50.41(12) . .
Na1 Rh1 P2 C13 57.93(12) . .
C7 Rh1 P2 C16 -99.34(12) . .
P1 Rh1 P2 C16 -68.66(12) . .
S1 Rh1 P2 C16 84.19(10) . .
Na1 Rh1 P2 C16 -167.47(10) . .
C7 Rh1 P1 O1 -4.11(10) . .
P2 Rh1 P1 O1 -34.75(10) . .
S1 Rh1 P1 O1 171.56(7) . .
Na1 Rh1 P1 O1 64.46(8) . .
C7 Rh1 P1 C19 108.01(12) . .
P2 Rh1 P1 C19 77.37(12) . .
S1 Rh1 P1 C19 -76.32(10) . .
Na1 Rh1 P1 C19 176.58(10) . .
C7 Rh1 P1 C22 -119.98(13) . .
P2 Rh1 P1 C22 -150.62(11) . .
S1 Rh1 P1 C22 55.68(11) . .
Na1 Rh1 P1 C22 -51.41(11) . .
C7 Rh1 S1 C1 -125.0(8) . .
P1 Rh1 S1 C1 -175.08(10) . .
P2 Rh1 S1 C1 16.40(10) . .
Na1 Rh1 S1 C1 -81.64(10) . .
C7 Rh1 S1 Na1 -16.2(8) . 2_655
P1 Rh1 S1 Na1 -66.29(6) . 2_655
P2 Rh1 S1 Na1 125.19(5) . 2_655
Na1 Rh1 S1 Na1 27.15(7) . 2_655
C13 P2 O2 C12 -146.89(17) . .
C16 P2 O2 C12 107.02(18) . .
Rh1 P2 O2 C12 -13.53(17) . .
P1 Rh1 C7 C8 3.4(2) . .
P2 Rh1 C7 C8 170.4(2) . .
S1 Rh1 C7 C8 -47.4(9) . .
Na1 Rh1 C7 C8 -92.1(2) . .
P1 Rh1 C7 C12 -176.1(2) . .
P2 Rh1 C7 C12 -9.1(2) . .
S1 Rh1 C7 C12 133.1(7) . .
Na1 Rh1 C7 C12 88.5(2) . .
P1 Rh1 C7 Na1 95.45(5) . .
P2 Rh1 C7 Na1 -97.55(5) . .
S1 Rh1 C7 Na1 44.6(8) . .
C19 P1 O1 C8 -117.92(18) . .
C22 P1 O1 C8 136.50(17) . .
Rh1 P1 O1 C8 4.92(18) . .
O2 P2 C16 C17 -66.2(2) . .
C13 P2 C16 C17 -167.7(2) . .
Rh1 P2 C16 C17 47.9(2) . .
O2 P2 C16 C18 169.1(2) . .
C13 P2 C16 C18 67.6(2) . .
Rh1 P2 C16 C18 -76.8(2) . .
P2 O2 C12 C11 -170.40(19) . .
P2 O2 C12 C7 8.0(3) . .
C8 C7 C12 C11 1.8(4) . .
Rh1 C7 C12 C11 -178.66(19) . .
Na1 C7 C12 C11 -106.5(2) . .
C8 C7 C12 O2 -176.4(2) . .
Rh1 C7 C12 O2 3.1(3) . .
Na1 C7 C12 O2 75.3(2) . .
P1 O1 C8 C9 176.73(19) . .
P1 O1 C8 C7 -2.8(3) . .
C12 C7 C8 C9 -1.3(4) . .
Rh1 C7 C8 C9 179.2(2) . .
Na1 C7 C8 C9 105.2(2) . .
C12 C7 C8 O1 178.3(2) . .
Rh1 C7 C8 O1 -1.2(3) . .
Na1 C7 C8 O1 -75.2(2) . .
O1 P1 C22 C24 -79.69(19) . .
C19 P1 C22 C24 176.72(18) . .
Rh1 P1 C22 C24 39.6(2) . .
O1 P1 C22 C23 45.8(2) . .
C19 P1 C22 C23 -57.8(2) . .
Rh1 P1 C22 C23 165.03(16) . .
O1 P1 C19 C20 -166.11(19) . .
C22 P1 C19 C20 -63.2(2) . .
Rh1 P1 C19 C20 78.1(2) . .
O1 P1 C19 C21 71.3(2) . .
C22 P1 C19 C21 174.2(2) . .
Rh1 P1 C19 C21 -44.5(2) . .
O1 C8 C9 C10 -179.8(2) . .
C7 C8 C9 C10 -0.2(4) . .
C8 C9 C10 C11 1.3(4) . .
O2 C12 C11 C10 177.4(2) . .
C7 C12 C11 C10 -0.9(4) . .
C9 C10 C11 C12 -0.8(4) . .
O2 P2 C13 C14 68.95(19) . .
C16 P2 C13 C14 172.00(18) . .
Rh1 P2 C13 C14 -49.6(2) . .
O2 P2 C13 C15 -56.1(2) . .
C16 P2 C13 C15 47.0(2) . .
Rh1 P2 C13 C15 -174.60(17) . .
Rh1 S1 C1 C2 71.8(2) . .
Na1 S1 C1 C2 -64.0(2) 2_655 .
Rh1 S1 C1 C6 -110.1(2) . .
Na1 S1 C1 C6 114.0(2) 2_655 .
C6 C1 C2 C3 1.3(4) . .
S1 C1 C2 C3 179.4(2) . .
C1 C2 C3 C4 -0.5(4) . .
C2 C3 C4 C5 -1.0(5) . .
C3 C4 C5 C6 1.7(5) . .
C4 C5 C6 C1 -0.9(5) . .
C2 C1 C6 C5 -0.6(4) . .
S1 C1 C6 C5 -178.7(2) . .
C8 C7 Na1 S1 -55.39(18) . 2_645
C12 C7 Na1 S1 62.49(18) . 2_645
Rh1 C7 Na1 S1 -176.12(6) . 2_645
C8 C7 Na1 Rh1 120.73(19) . .
C12 C7 Na1 Rh1 -121.4(2) . .
C7 Rh1 Na1 S1 10.56(17) . 2_645
P1 Rh1 Na1 S1 -67.29(16) . 2_645
P2 Rh1 Na1 S1 87.38(16) . 2_645
S1 Rh1 Na1 S1 -165.37(15) . 2_645
P1 Rh1 Na1 C7 -77.85(8) . .
P2 Rh1 Na1 C7 76.82(8) . .
S1 Rh1 Na1 C7 -175.93(8) . .
